data_4332221
loop_
_publ_author_name
'Tretyakov, Eugene'
'Fokin, Sergei'
'Romanenko, Galina'
'Ikorskii, Vladimir'
'Vasilevsky, Sergei'
'Ovcharenko, Victor'

_publ_section_title
;
 2D and 3D Cu(hfac)2Complexes with Nitronyl Nitroxide Biradicals
;
_journal_issue 9
_journal_name_full 'Inorganic Chemistry'
_journal_page_first 3671
_journal_page_last 3678
_journal_paper_doi 10.1021/ic060132e
_journal_volume 45
_journal_year 2006
_chemical_formula_sum 'C98 H82 Cu5 F60 N16 O28'
_chemical_formula_weight 3389.50
_chemical_name_systematic
; 
 ? 
;
_space_group_IT_number 1
_symmetry_cell_setting triclinic
_symmetry_space_group_name_Hall 'P 1'
_symmetry_space_group_name_H-M 'P 1'
_atom_sites_solution_hydrogens geom
_atom_sites_solution_primary direct
_atom_sites_solution_secondary difmap
_audit_creation_method SHELXL-97
_cell_angle_alpha 105.290(3)
_cell_angle_beta 103.114(3)
_cell_angle_gamma 107.368(3)
_cell_formula_units_Z 1
_cell_length_a 12.458(2)
_cell_length_b 16.387(3)
_cell_length_c 19.262(4)
_cell_measurement_temperature 295(2)
_cell_volume 3414.9(11)
_computing_structure_refinement 'SHELXL-97 (Sheldrick, 1997)'
_computing_structure_solution 'SHELXS-97 (Sheldrick, 1990)'
_diffrn_ambient_temperature 295(2)
_diffrn_measured_fraction_theta_full 0.992
_diffrn_measured_fraction_theta_max 0.992
_diffrn_radiation_monochromator graphite
_diffrn_radiation_source 'fine-focus sealed tube'
_diffrn_radiation_type MoK\a
_diffrn_radiation_wavelength 0.71073
_diffrn_reflns_av_R_equivalents 0.0370
_diffrn_reflns_av_sigmaI/netI 0.1331
_diffrn_reflns_limit_h_max 13
_diffrn_reflns_limit_h_min -13
_diffrn_reflns_limit_k_max 18
_diffrn_reflns_limit_k_min -18
_diffrn_reflns_limit_l_max 21
_diffrn_reflns_limit_l_min -21
_diffrn_reflns_number 24848
_diffrn_reflns_theta_full 23.32
_diffrn_reflns_theta_max 23.32
_diffrn_reflns_theta_min 1.80
_exptl_absorpt_coefficient_mu 0.919
_exptl_crystal_density_diffrn 1.648
_exptl_crystal_density_method 'not measured'
_exptl_crystal_F_000 1691
_refine_diff_density_max 1.449
_refine_diff_density_min -1.049
_refine_diff_density_rms 0.102
_refine_ls_abs_structure_details 'Flack H D (1983), Acta Cryst. A39, 876-881'
_refine_ls_abs_structure_Flack 0.523(19)
_refine_ls_extinction_coef 0.0000(3)
_refine_ls_extinction_expression Fc^*^=kFc[1+0.001xFc^2^\l^3^/sin(2\q)]^-1/4^
_refine_ls_extinction_method SHELXL
_refine_ls_goodness_of_fit_ref 1.001
_refine_ls_hydrogen_treatment mixed
_refine_ls_matrix_type fullcycle
_refine_ls_number_parameters 1945
_refine_ls_number_reflns 18416
_refine_ls_number_restraints 3
_refine_ls_restrained_S_all 1.008
_refine_ls_R_factor_all 0.1607
_refine_ls_R_factor_gt 0.0953
_refine_ls_shift/su_max 3.735
_refine_ls_shift/su_mean 0.069
_refine_ls_structure_factor_coef Fsqd
_refine_ls_weighting_details 'calc w=1/[\s^2^(Fo^2^)+(0.1696P)^2^+5.4495P] where P=(Fo^2^+2Fc^2^)/3'
_refine_ls_weighting_scheme calc
_refine_ls_wR_factor_gt 0.2497
_refine_ls_wR_factor_ref 0.3215
_reflns_number_gt 10061
_reflns_number_total 18416
_reflns_threshold_expression >2sigma(I)
_cod_data_source_file ic060132esup1.cif
_cod_data_source_block 3
_cod_depositor_comments
;
The following automatic conversions were performed:

'_symmetry_cell_setting' value 'Triclinic' changed to 'triclinic'
according to /home/saulius/struct/CIF-dictionaries/cif_core.dic
dictionary named 'cif_core.dic' version 2.4.2 from 2011-04-26.

Automatic conversion script
Id: cif_fix_values 1891 2012-01-12 08:04:46Z andrius 
;
_cod_original_cell_volume 3414.8(11)
_cod_original_sg_symbol_H-M P1
_cod_database_code 4332221

loop_
_symmetry_equiv_pos_as_xyz
'x, y, z'

loop_
_atom_site_label
_atom_site_type_symbol
_atom_site_fract_x
_atom_site_fract_y
_atom_site_fract_z
_atom_site_U_iso_or_equiv
_atom_site_adp_type
_atom_site_occupancy
_atom_site_symmetry_multiplicity
_atom_site_calc_flag
_atom_site_refinement_flags
Cu1 Cu 0.5000 0.5000 0.5000 0.0633(2) Uani 1 1 d .
O1 O 0.4736(5) 0.6053(4) 0.4786(4) 0.084(2) Uani 1 1 d .
C1 C 0.3901(9) 0.6890(8) 0.4218(9) 0.135(5) Uani 1 1 d .
F1 F 0.3007(9) 0.6877(6) 0.3809(8) 0.301(6) Uani 1 1 d .
F2 F 0.4550(9) 0.7024(6) 0.3852(6) 0.247(3) Uani 1 1 d .
F3 F 0.4298(11) 0.7615(5) 0.4837(7) 0.211(6) Uani 1 1 d .
C2 C 0.3718(10) 0.6024(8) 0.4408(6) 0.097(4) Uani 1 1 d .
C3 C 0.2709(8) 0.5386(6) 0.4149(5) 0.071(3) Uani 1 1 d .
H3A H 0.2081 0.5447 0.3828 0.16(5) Uiso 1 1 calc R
C4 C 0.2481(8) 0.4569(9) 0.4324(6) 0.092(4) Uani 1 1 d .
C5 C 0.1289(9) 0.3772(9) 0.4032(7) 0.104(5) Uani 1 1 d .
F4 F 0.0983(6) 0.3474(5) 0.4469(4) 0.152(3) Uani 1 1 d .
F5 F 0.1156(7) 0.3200(6) 0.3419(5) 0.151(4) Uani 1 1 d .
F6 F 0.0400(7) 0.4156(6) 0.3842(8) 0.199(5) Uani 1 1 d .
O2 O 0.3280(5) 0.4341(4) 0.4729(3) 0.074(2) Uani 1 1 d .
O1A O 0.5210(5) 0.3923(4) 0.5200(4) 0.070(2) Uani 1 1 d .
C1A C 0.6273(15) 0.3063(8) 0.5735(8) 0.147(6) Uani 1 1 d .
F1A F 0.5435(12) 0.2382(7) 0.5261(9) 0.260(7) Uani 1 1 d .
F2A F 0.7163(8) 0.3023(6) 0.5989(8) 0.203(5) Uani 1 1 d .
F3A F 0.5645(14) 0.2974(8) 0.6220(9) 0.317(7) Uani 1 1 d .
C2A C 0.6172(8) 0.3944(6) 0.5594(5) 0.063(3) Uani 1 1 d .
C3A C 0.7342(10) 0.4752(8) 0.5850(6) 0.097(5) Uani 1 1 d .
H3AA H 0.8017 0.4737 0.6164 0.07(3) Uiso 1 1 calc R
C4A C 0.7447(8) 0.5444(6) 0.5659(5) 0.059(3) Uani 1 1 d .
C5A C 0.8724(10) 0.6120(8) 0.5988(6) 0.085(4) Uani 1 1 d .
F4A F 0.8864(9) 0.6833(7) 0.6544(6) 0.193(5) Uani 1 1 d .
F5A F 0.9046(7) 0.6492(7) 0.5483(5) 0.159(4) Uani 1 1 d .
F6A F 0.9510(6) 0.5900(6) 0.6274(6) 0.173(4) Uani 1 1 d .
O2A O 0.6762(5) 0.5644(4) 0.5297(4) 0.066(2) Uani 1 1 d .
Cu2 Cu 0.28080(10) 0.69575(7) 0.83688(6) 0.0682(3) Uani 1 1 d .
O3 O 0.2580(5) 0.6596(4) 0.7281(3) 0.0716(18) Uani 1 1 d .
C6 C 0.2278(8) 0.6651(8) 0.6102(6) 0.098(4) Uani 1 1 d .
F7 F 0.1586(9) 0.5710(6) 0.5783(4) 0.180(4) Uani 1 1 d .
F8 F 0.3229(6) 0.6575(7) 0.6034(4) 0.172(4) Uani 1 1 d .
F9 F 0.1761(7) 0.6987(5) 0.5600(3) 0.136(3) Uani 1 1 d .
C7 C 0.2304(8) 0.7026(5) 0.6884(5) 0.063(3) Uani 1 1 d .
C8 C 0.2063(9) 0.7795(6) 0.7069(5) 0.078(3) Uani 1 1 d .
H8A H 0.1881 0.8049 0.6701 0.09(3) Uiso 1 1 calc R
C9 C 0.2089(8) 0.8194(5) 0.7787(5) 0.072(3) Uani 1 1 d .
C10 C 0.1780(12) 0.9082(9) 0.8032(7) 0.127(5) Uani 1 1 d .
F10 F 0.2650(8) 0.9790(5) 0.8475(5) 0.174(4) Uani 1 1 d .
F11 F 0.1336(12) 0.9256(5) 0.7426(6) 0.250(6) Uani 1 1 d .
F12 F 0.0967(9) 0.8993(6) 0.8308(8) 0.235(5) Uani 1 1 d .
O4 O 0.2431(5) 0.8040(4) 0.8378(4) 0.076(2) Uani 1 1 d .
O5 O 0.3277(5) 0.7428(3) 0.9487(3) 0.0610(16) Uani 1 1 d .
C11 C 0.4076(11) 0.7626(7) 1.0736(6) 0.107(4) Uani 1 1 d .
F13 F 0.3302(7) 0.7896(6) 1.0914(4) 0.155(4) Uani 1 1 d .
F14 F 0.5013(8) 0.8380(5) 1.0920(4) 0.144(3) Uani 1 1 d .
F15 F 0.4356(9) 0.7176(5) 1.1190(4) 0.156(4) Uani 1 1 d .
C12 C 0.3645(9) 0.7059(7) 0.9905(6) 0.084(3) Uani 1 1 d .
C13 C 0.3773(7) 0.6254(6) 0.9680(5) 0.069(3) Uani 1 1 d .
H13A H 0.4126 0.6087 1.0070 0.10(3) Uiso 1 1 calc R
C14 C 0.3458(7) 0.5656(5) 0.8966(5) 0.061(2) Uani 1 1 d .
C15 C 0.3579(9) 0.4741(6) 0.8817(6) 0.079(3) Uani 1 1 d .
F16 F 0.2644(9) 0.4100(5) 0.8288(7) 0.223(6) Uani 1 1 d .
F17 F 0.3685(7) 0.4507(4) 0.9352(4) 0.143(3) Uani 1 1 d .
F18 F 0.4423(7) 0.4760(5) 0.8576(6) 0.194(4) Uani 1 1 d .
O6 O 0.3037(5) 0.5829(3) 0.8378(3) 0.0724(18) Uani 1 1 d .
Cu3 Cu -0.03997(13) 0.14905(12) 0.67301(9) 0.1193(6) Uani 1 1 d D
O7 O 0.1165(7) 0.1536(10) 0.6666(5) 0.210(6) Uani 1 1 d .
C16 C 0.3216(19) 0.1701(18) 0.6959(10) 0.239(14) Uani 1 1 d .
F19 F 0.3786(6) 0.1305(7) 0.7271(5) 0.169(4) Uani 1 1 d .
F20 F 0.3019(7) 0.1643(7) 0.6237(5) 0.176(4) Uani 1 1 d .
F21 F 0.3876(10) 0.2538(12) 0.7215(9) 0.280(8) Uani 1 1 d .
C17 C 0.2011(9) 0.1709(9) 0.7224(8) 0.114(5) Uani 1 1 d .
C18 C 0.2188(9) 0.1683(7) 0.7877(6) 0.088(3) Uani 1 1 d .
H18A H 0.2908 0.1682 0.8146 0.042(19) Uiso 1 1 calc R
C19 C 0.1230(8) 0.1656(6) 0.8224(6) 0.078(3) Uani 1 1 d .
C20 C 0.1478(12) 0.1766(8) 0.9012(6) 0.108(4) Uani 1 1 d .
F22 F 0.0838(10) 0.2157(9) 0.9331(5) 0.248(5) Uani 1 1 d .
F23 F 0.2581(9) 0.2270(9) 0.9430(5) 0.231(6) Uani 1 1 d .
F24 F 0.1073(9) 0.1058(7) 0.9150(5) 0.197(5) Uani 1 1 d .
O8 O 0.0238(7) 0.1564(6) 0.7890(4) 0.123(3) Uani 1 1 d .
O9 O -0.2084(8) 0.1174(6) 0.6716(6) 0.145(4) Uani 1 1 d .
C21 C -0.4026(11) 0.0874(13) 0.6434(9) 0.173(7) Uani 1 1 d .
F25 F -0.4682(9) 0.0925(8) 0.5939(7) 0.211(5) Uani 1 1 d .
F26 F -0.3873(8) 0.1258(13) 0.7081(8) 0.300(8) Uani 1 1 d .
F27 F -0.4644(10) -0.0054(9) 0.6344(10) 0.278(6) Uani 1 1 d .
C22 C -0.2889(10) 0.0593(8) 0.6263(11) 0.165(8) Uani 1 1 d D
C23 C -0.2697(9) -0.0293(6) 0.6114(7) 0.127(5) Uani 1 1 d D
H23A H -0.3377 -0.0827 0.5926 0.5(2) Uiso 1 1 calc R
C24 C -0.1551(7) -0.0404(6) 0.6235(6) 0.139(4) Uani 1 1 d D
C25 C -0.1536(13) -0.1094(8) 0.5925(11) 0.225(7) Uani 1 1 d .
F28 F -0.1006(11) -0.1414(5) 0.6229(8) 0.218(6) Uani 1 1 d .
F29 F -0.1004(11) -0.1198(6) 0.5159(5) 0.230(5) Uani 1 1 d .
F30 F -0.2686(7) -0.1948(5) 0.5529(6) 0.165(4) Uani 1 1 d .
O10 O -0.0745(6) 0.0344(5) 0.6322(4) 0.150(3) Uani 1 1 d D
O01A O 0.9327(5) 0.3835(4) 0.2011(3) 0.0735(19) Uani 1 1 d .
N1A N 1.0018(6) 0.4244(5) 0.1696(4) 0.070(2) Uani 1 1 d .
C01A C 1.0551(8) 0.3739(7) 0.1206(6) 0.088(3) Uani 1 1 d .
C02A C 1.0933(14) 0.3147(11) 0.1480(11) 0.248(6) Uani 1 1 d .
H02A H 1.1585 0.3488 0.1951 2(2) Uiso 1 1 calc R
H02B H 1.1193 0.2803 0.1114 0.43(17) Uiso 1 1 calc R
H02C H 1.0291 0.2736 0.1567 2(2) Uiso 1 1 calc R
C03A C 0.9415(12) 0.3179(9) 0.0396(7) 0.123(5) Uani 1 1 d .
H03A H 0.8851 0.2669 0.0445 0.22(8) Uiso 1 1 calc R
H03B H 0.9700 0.2960 -0.0010 0.9(4) Uiso 1 1 calc R
H03C H 0.9036 0.3582 0.0285 0.4(2) Uiso 1 1 calc R
C04A C 1.1390(10) 0.4547(8) 0.1047(7) 0.115(4) Uani 1 1 d .
C05A C 1.2711(11) 0.4825(10) 0.1740(14) 0.201(10) Uani 1 1 d .
H05A H 1.3318 0.5325 0.1711 2(2) Uiso 1 1 calc R
H05B H 1.2937 0.4305 0.1665 0.19(6) Uiso 1 1 calc R
H05C H 1.2619 0.5000 0.2232 0.30(12) Uiso 1 1 calc R
C06A C 1.1479(13) 0.4439(9) 0.0359(8) 0.227(6) Uani 1 1 d .
H06A H 1.0707 0.4269 -0.0004 0.09(3) Uiso 1 1 calc R
H06B H 1.1780 0.3967 0.0216 0.05(2) Uiso 1 1 calc R
H06C H 1.2015 0.5002 0.0364 0.07(3) Uiso 1 1 calc R
N2A N 1.1109(6) 0.5315(5) 0.1392(4) 0.080(2) Uani 1 1 d .
O02A O 1.1540(9) 0.6052(6) 0.1321(5) 0.176(4) Uani 1 1 d .
C07A C 1.0395(9) 0.5120(6) 0.1757(5) 0.076(3) Uani 1 1 d .
C08A C 1.0103(7) 0.5786(5) 0.2311(5) 0.065(3) Uani 1 1 d .
C09A C 1.0367(9) 0.6673(7) 0.2372(5) 0.092(4) Uani 1 1 d .
H09A H 1.0695 0.6922 0.2050 0.015(14) Uiso 1 1 calc R
N3A N 1.0101(7) 0.7156(5) 0.2950(4) 0.082(3) Uani 1 1 d .
N4A N 0.9706(6) 0.6518(5) 0.3260(4) 0.068(2) Uani 1 1 d .
C41A C 0.9350(8) 0.6755(7) 0.3946(5) 0.112(4) Uani 1 1 d .
H41A H 0.9543 0.6394 0.4245 0.38(14) Uiso 1 1 calc R
H41B H 0.9829 0.7394 0.4254 0.40(15) Uiso 1 1 calc R
C42A C 0.8132(10) 0.6621(6) 0.3810(6) 0.107(4) Uani 1 1 d .
H42A H 0.7894 0.6895 0.3444 0.27(9) Uiso 1 1 calc R
H42B H 0.8035 0.6930 0.4282 0.23(7) Uiso 1 1 calc R
C00A C 0.9631(7) 0.5745(6) 0.2840(5) 0.066(3) Uani 1 1 d .
H00A H 0.9270 0.5200 0.2908 0.14(4) Uiso 1 1 calc R
C00B C 0.4950(8) 0.3853(5) 0.2606(5) 0.075(3) Uani 1 1 d .
H00B H 0.5216 0.3890 0.2197 0.06(2) Uiso 1 1 calc R
C42B C 0.7292(10) 0.5576(6) 0.3498(6) 0.097(4) Uani 1 1 d .
H42C H 0.7534 0.5287 0.3852 2.0(18) Uiso 1 1 calc R
H42D H 0.7340 0.5265 0.3010 0.11(3) Uiso 1 1 calc R
C41B C 0.5953(9) 0.5513(6) 0.3406(6) 0.101(3) Uani 1 1 d .
H41C H 0.5911 0.5857 0.3886 0.08(3) Uiso 1 1 calc R
H41D H 0.5685 0.5759 0.3024 0.11(4) Uiso 1 1 calc R
N4B N 0.5176(7) 0.4493(5) 0.3158(5) 0.092(3) Uani 1 1 d .
N3B N 0.4665(5) 0.4235(4) 0.3697(4) 0.070(2) Uani 1 1 d .
C09B C 0.4066(8) 0.3400(6) 0.3345(6) 0.088(3) Uani 1 1 d .
H09B H 0.3550 0.3042 0.3526 0.018(14) Uiso 1 1 calc R
C08B C 0.4245(7) 0.3048(6) 0.2642(5) 0.066(3) Uani 1 1 d .
C07B C 0.3838(7) 0.2151(5) 0.2164(5) 0.066(3) Uani 1 1 d .
O02B O 0.2481(8) 0.1450(6) 0.2643(5) 0.156(4) Uani 1 1 d .
N2B N 0.3060(8) 0.1431(6) 0.2181(5) 0.117(4) Uani 1 1 d .
C06B C 0.2236(11) -0.0244(7) 0.1593(8) 0.124(5) Uani 1 1 d .
H06D H 0.2899 -0.0249 0.1959 0.07(2) Uiso 1 1 calc R
H06E H 0.1971 -0.0763 0.1132 0.08(3) Uiso 1 1 calc R
H06F H 0.1597 -0.0273 0.1798 0.16(5) Uiso 1 1 calc R
C05B C 0.1480(12) 0.0524(11) 0.0836(8) 0.143(6) Uani 1 1 d .
H05D H 0.1231 -0.0008 0.0387 0.27(9) Uiso 1 1 calc R
H05E H 0.1669 0.1062 0.0703 0.27(10) Uiso 1 1 calc R
H05F H 0.0848 0.0480 0.1048 0.20(7) Uiso 1 1 calc R
C04B C 0.2596(8) 0.0581(6) 0.1430(5) 0.077(3) Uani 1 1 d .
C03B C 0.4689(12) 0.0588(8) 0.1742(10) 0.179(9) Uani 1 1 d .
H03D H 0.5418 0.0735 0.1626 0.042(19) Uiso 1 1 calc R
H03E H 0.4361 -0.0055 0.1652 0.9(5) Uiso 1 1 calc R
H03F H 0.4847 0.0930 0.2268 0.07(3) Uiso 1 1 calc R
C02B C 0.360(2) 0.0589(9) 0.0475(9) 0.277(14) Uani 1 1 d .
H02D H 0.3009 0.0755 0.0200 0.42(17) Uiso 1 1 calc R
H02E H 0.3367 -0.0064 0.0279 0.18(5) Uiso 1 1 calc R
H02F H 0.4352 0.0874 0.0413 0.17(6) Uiso 1 1 calc R
C01B C 0.3714(8) 0.0857(5) 0.1184(5) 0.069(3) Uani 1 1 d .
N1B N 0.4244(7) 0.1892(5) 0.1564(4) 0.084(3) Uani 1 1 d .
O01B O 0.4994(6) 0.2438(5) 0.1384(4) 0.099(3) Uani 1 1 d .
Cu2A Cu 0.71909(10) 0.30446(7) 0.16207(6) 0.0700(3) Uani 1 1 d .
O3A O 0.7430(5) 0.3439(4) 0.2688(3) 0.0743(19) Uani 1 1 d .
C6A C 0.8191(11) 0.0983(6) 0.2025(7) 0.105(4) Uani 1 1 d .
F7A F 0.8939(8) 0.1022(5) 0.1646(7) 0.232(5) Uani 1 1 d .
F8A F 0.8621(10) 0.0790(5) 0.2566(5) 0.218(4) Uani 1 1 d .
F9A F 0.7354(7) 0.0237(5) 0.1563(6) 0.179(4) Uani 1 1 d .
C7A C 0.7916(8) 0.1764(6) 0.2143(6) 0.077(3) Uani 1 1 d .
C8A C 0.8003(8) 0.2259(7) 0.2921(6) 0.088(3) Uani 1 1 d .
H8AA H 0.8271 0.2049 0.3305 0.030(17) Uiso 1 1 calc R
C9A C 0.7717(7) 0.3001(7) 0.3116(5) 0.079(3) Uani 1 1 d .
C10A C 0.7746(12) 0.3485(10) 0.3975(6) 0.138(6) Uani 1 1 d .
F10A F 0.8264(7) 0.3129(6) 0.4411(4) 0.153(3) Uani 1 1 d .
F11A F 0.6761(6) 0.3374(9) 0.3987(4) 0.223(6) Uani 1 1 d .
F12A F 0.8550(7) 0.4327(6) 0.4266(4) 0.157(4) Uani 1 1 d .
O4A O 0.7563(6) 0.2008(4) 0.1611(3) 0.078(2) Uani 1 1 d .
O5A O 0.6809(6) 0.2601(4) 0.0539(3) 0.079(2) Uani 1 1 d .
C11A C 0.5916(11) 0.2379(6) -0.0752(6) 0.095(4) Uani 1 1 d .
F13A F 0.6767(7) 0.2093(5) -0.0943(4) 0.152(3) Uani 1 1 d .
F14A F 0.5023(8) 0.1628(5) -0.0927(5) 0.156(4) Uani 1 1 d .
F15A F 0.5629(10) 0.2780(6) -0.1205(4) 0.185(4) Uani 1 1 d .
C12A C 0.6327(6) 0.2945(4) 0.0085(4) 0.047(2) Uani 1 1 d .
C13A C 0.6257(9) 0.3802(6) 0.0276(5) 0.078(3) Uani 1 1 d .
H13B H 0.6011 0.4033 -0.0097 0.12(4) Uiso 1 1 calc R
C14A C 0.6572(7) 0.4309(5) 0.1059(5) 0.067(3) Uani 1 1 d .
C15A C 0.6447(8) 0.5220(7) 0.1237(5) 0.081(3) Uani 1 1 d .
F16A F 0.6149(9) 0.5506(5) 0.0635(5) 0.176(4) Uani 1 1 d .
F17A F 0.7271(7) 0.5884(4) 0.1783(5) 0.168(4) Uani 1 1 d .
F18A F 0.5475(7) 0.5224(5) 0.1403(5) 0.173(3) Uani 1 1 d .
O6A O 0.6962(5) 0.4168(3) 0.1627(3) 0.0640(17) Uani 1 1 d .
Cu3A Cu 1.04271(11) 0.87077(15) 0.32468(8) 0.1395(8) Uani 1 1 d .
O7A O 0.9804(5) 0.8450(4) 0.2128(3) 0.084(2) Uani 1 1 d .
C16A C 0.8481(10) 0.8178(8) 0.0944(7) 0.112(4) Uani 1 1 d .
F19A F 0.8700(14) 0.8961(6) 0.0903(5) 0.265(7) Uani 1 1 d .
F20A F 0.8963(11) 0.7768(11) 0.0693(6) 0.316(7) Uani 1 1 d .
F21A F 0.7459(9) 0.7840(10) 0.0571(4) 0.252(7) Uani 1 1 d .
C17A C 0.8733(9) 0.8327(6) 0.1825(5) 0.073(3) Uani 1 1 d .
C18A C 0.7903(9) 0.8345(6) 0.2087(5) 0.080(3) Uani 1 1 d .
H18B H 0.7199 0.8289 0.1749 0.08(3) Uiso 1 1 calc R
C19A C 0.7922(9) 0.8439(11) 0.2839(7) 0.137(6) Uani 1 1 d .
C20A C 0.6896(11) 0.8438(16) 0.3093(8) 0.208(9) Uani 1 1 d .
F22A F 0.6972(7) 0.8396(9) 0.3680(5) 0.226(5) Uani 1 1 d .
F23A F 0.6198(6) 0.8651(7) 0.2757(5) 0.179(4) Uani 1 1 d .
F24A F 0.6008(7) 0.7262(7) 0.2597(6) 0.202(4) Uani 1 1 d .
O8A O 0.8841(6) 0.8486(9) 0.3325(5) 0.192(6) Uani 1 1 d .
O9A O 1.1999(6) 0.8811(6) 0.3252(5) 0.133(4) Uani 1 1 d .
C21A C 1.3971(11) 0.9265(10) 0.3452(12) 0.162(7) Uani 1 1 d .
F25A F 1.4623(8) 0.9053(7) 0.3983(7) 0.222(5) Uani 1 1 d .
F26A F 1.3783(8) 0.8611(11) 0.2891(7) 0.302(7) Uani 1 1 d .
F27A F 1.4670(9) 1.0063(8) 0.3534(9) 0.258(6) Uani 1 1 d .
C22A C 1.2823(9) 0.9201(11) 0.3651(6) 0.134(7) Uani 1 1 d .
C23A C 1.2911(12) 0.9148(8) 0.4472(8) 0.129(5) Uani 1 1 d .
H23C H 1.3601 0.9147 0.4782 0.21(7) Uiso 1 1 calc R
C24A C 1.1926(9) 0.9102(7) 0.4717(6) 0.089(4) Uani 1 1 d .
C25A C 1.1789(15) 0.9410(9) 0.5651(7) 0.230(8) Uani 1 1 d .
F28A F 1.1253(9) 0.8431(6) 0.5492(4) 0.165(4) Uani 1 1 d .
F29A F 1.2064(13) 1.0131(10) 0.6038(8) 0.365(6) Uani 1 1 d .
F30A F 1.3061(10) 0.9349(9) 0.5928(5) 0.231(6) Uani 1 1 d .
O10A O 1.0950(6) 0.9092(6) 0.4345(4) 0.108(3) Uani 1 1 d .
O01C O 0.5025(5) 0.7649(4) 0.8665(3) 0.0728(19) Uani 1 1 d .
N1C N 0.5782(5) 0.8152(4) 0.8442(4) 0.058(2) Uani 1 1 d .
C01C C 0.6253(9) 0.9181(7) 0.8762(6) 0.093(4) Uani 1 1 d .
C02C C 0.6435(10) 0.9511(8) 0.9628(5) 0.120(5) Uani 1 1 d .
H02G H 0.7034 0.9337 0.9888 0.14(5) Uiso 1 1 calc R
H02H H 0.5699 0.9236 0.9707 0.07(2) Uiso 1 1 calc R
H02I H 0.6687 1.0165 0.9824 0.09(3) Uiso 1 1 calc R
C03C C 0.5349(9) 0.9471(7) 0.8408(8) 0.119(5) Uani 1 1 d .
H03G H 0.4676 0.9292 0.8577 0.12(4) Uiso 1 1 calc R
H03H H 0.5102 0.9188 0.7864 0.7(4) Uiso 1 1 calc R
H03I H 0.5671 1.0124 0.8550 0.06(2) Uiso 1 1 calc R
C04C C 0.7349(12) 0.9407(8) 0.8522(8) 0.126(5) Uani 1 1 d .
C05C C 0.7727(10) 1.0296(6) 0.8354(6) 0.098(4) Uani 1 1 d .
H05G H 0.7055 1.0309 0.8002 0.11(4) Uiso 1 1 calc R
H05H H 0.8351 1.0323 0.8135 0.08(3) Uiso 1 1 calc R
H05I H 0.8011 1.0811 0.8820 0.12(4) Uiso 1 1 calc R
C06C C 0.8481(11) 0.9405(9) 0.9136(8) 0.128(5) Uani 1 1 d .
H06G H 0.8248 0.8854 0.9248 0.06(2) Uiso 1 1 calc R
H06H H 0.8750 0.9925 0.9597 0.6(3) Uiso 1 1 calc R
H06I H 0.9115 0.9434 0.8927 2(2) Uiso 1 1 calc R
N2C N 0.7023(6) 0.8586(4) 0.7871(4) 0.074(2) Uani 1 1 d .
O02C O 0.7597(7) 0.8577(5) 0.7378(5) 0.124(3) Uani 1 1 d .
C07C C 0.6160(8) 0.7865(6) 0.7891(5) 0.070(3) Uani 1 1 d .
C08C C 0.5724(7) 0.6936(5) 0.7329(5) 0.068(3) Uani 1 1 d .
C09C C 0.5894(8) 0.6627(6) 0.6648(6) 0.080(3) Uani 1 1 d .
H09C H 0.6338 0.7005 0.6445 0.09(3) Uiso 1 1 calc R
N3C N 0.5339(8) 0.5696(5) 0.6298(5) 0.097(3) Uani 1 1 d .
N4C N 0.4768(5) 0.5458(4) 0.6753(4) 0.0596(19) Uani 1 1 d .
C41C C 0.4033(8) 0.4511(6) 0.6551(6) 0.085(3) Uani 1 1 d .
H41E H 0.4320 0.4299 0.6954 0.030(17) Uiso 1 1 calc R
H41F H 0.4105 0.4153 0.6088 0.11(3) Uiso 1 1 calc R
C42C C 0.2750(7) 0.4354(6) 0.6429(5) 0.076(3) Uani 1 1 d .
H42E H 0.2683 0.4723 0.6890 0.19(6) Uiso 1 1 calc R
H42F H 0.2462 0.4558 0.6022 0.015(14) Uiso 1 1 calc R
C00C C 0.4975(7) 0.6177(6) 0.7408(6) 0.075(3) Uani 1 1 d .
H00C H 0.4678 0.6153 0.7807 0.22(7) Uiso 1 1 calc R
C00D C 0.0327(7) 0.4326(6) 0.7061(5) 0.064(3) Uani 1 1 d .
H00D H 0.0541 0.4844 0.6930 0.039(18) Uiso 1 1 calc R
C42D C 0.2002(8) 0.3411(7) 0.6240(6) 0.100(4) Uani 1 1 d .
H42G H 0.2254 0.3223 0.6666 0.010(13) Uiso 1 1 calc R
H42H H 0.2122 0.3037 0.5805 0.05(2) Uiso 1 1 calc R
C41D C 0.0633(9) 0.3216(8) 0.6047(6) 0.113(4) Uani 1 1 d .
H41G H 0.0417 0.3556 0.5733 0.06(2) Uiso 1 1 calc R
H41H H 0.0175 0.2570 0.5760 0.06(2) Uiso 1 1 calc R
N4D N 0.0349(6) 0.3484(5) 0.6745(4) 0.073(2) Uani 1 1 d .
N3D N -0.0098(6) 0.2869(4) 0.7048(4) 0.075(2) Uani 1 1 d .
C09D C -0.0374(7) 0.3264(5) 0.7615(5) 0.068(3) Uani 1 1 d .
H09D H -0.0678 0.2989 0.7932 0.22(7) Uiso 1 1 calc R
C08D C -0.0141(7) 0.4168(7) 0.7675(5) 0.075(3) Uani 1 1 d .
C07D C -0.0401(6) 0.4868(6) 0.8129(5) 0.068(3) Uani 1 1 d .
O02D O -0.1563(7) 0.3922(4) 0.8667(5) 0.131(3) Uani 1 1 d .
N2D N -0.1079(9) 0.4711(6) 0.8633(6) 0.116(3) Uani 1 1 d .
C06D C -0.1620(15) 0.5516(10) 0.9688(10) 0.239(7) Uani 1 1 d .
H06J H -0.0903 0.5638 1.0082 0.27(9) Uiso 1 1 calc R
H06K H -0.2209 0.4937 0.9610 0.33(12) Uiso 1 1 calc R
H06L H -0.1916 0.5990 0.9837 1.6(14) Uiso 1 1 calc R
C05D C -0.2707(15) 0.5300(19) 0.865(2) 0.36(2) Uani 1 1 d .
H05J H -0.3154 0.4802 0.8775 0.28(10) Uiso 1 1 calc R
H05K H -0.2953 0.5141 0.8109 0.16(5) Uiso 1 1 calc R
H05L H -0.2847 0.5837 0.8881 2(2) Uiso 1 1 calc R
C04D C -0.1361(11) 0.5492(8) 0.8962(8) 0.134(5) Uani 1 1 d .
C03D C 0.0492(12) 0.6870(15) 0.9468(9) 0.319(11) Uani 1 1 d .
H03J H 0.0860 0.6538 0.9715 0.21(7) Uiso 1 1 calc R
H03K H 0.0245 0.7247 0.9819 0.15(4) Uiso 1 1 calc R
H03L H 0.1053 0.7250 0.9303 0.36(14) Uiso 1 1 calc R
C02D C -0.1092(13) 0.6816(9) 0.8419(9) 0.215(5) Uani 1 1 d .
H02J H -0.1780 0.6399 0.7986 0.11(4) Uiso 1 1 calc R
H02K H -0.0521 0.7182 0.8251 0.13(4) Uiso 1 1 calc R
H02L H -0.1325 0.7206 0.8770 0.12(4) Uiso 1 1 calc R
C01D C -0.0507(8) 0.6251(7) 0.8833(6) 0.095(4) Uani 1 1 d .
N1D N -0.0094(6) 0.5734(5) 0.8245(4) 0.077(2) Uani 1 1 d .
O01D O 0.0613(5) 0.6166(4) 0.7941(4) 0.084(2) Uani 1 1 d .

loop_
_atom_site_aniso_label
_atom_site_aniso_U_11
_atom_site_aniso_U_22
_atom_site_aniso_U_33
_atom_site_aniso_U_23
_atom_site_aniso_U_13
_atom_site_aniso_U_12
Cu1 0.0482(4) 0.0668(4) 0.0704(5) 0.0166(4) 0.0284(3) 0.0162(3)
O1 0.067(3) 0.095(4) 0.086(4) 0.022(3) 0.044(3) 0.022(3)
C1 0.099(5) 0.111(7) 0.253(13) 0.069(8) 0.120(7) 0.067(5)
F1 0.130(7) 0.247(6) 0.515(12) 0.290(6) -0.029(8) 0.025(6)
F2 0.354(7) 0.322(6) 0.386(6) 0.304(5) 0.316(5) 0.261(5)
F3 0.276(11) 0.076(4) 0.267(11) 0.056(5) 0.079(9) 0.059(6)
C2 0.114(6) 0.096(7) 0.100(6) 0.030(5) 0.074(5) 0.043(6)
C3 0.061(5) 0.082(5) 0.079(6) 0.039(4) 0.023(4) 0.028(4)
C4 0.056(5) 0.148(9) 0.060(5) 0.024(6) 0.030(4) 0.024(6)
C5 0.052(5) 0.141(10) 0.079(7) 0.014(7) 0.026(5) 0.003(6)
F4 0.077(4) 0.195(6) 0.128(4) 0.093(4) 0.020(4) -0.043(4)
F5 0.101(5) 0.142(6) 0.122(6) -0.018(5) 0.030(4) -0.012(5)
F6 0.095(4) 0.157(6) 0.368(13) 0.101(7) 0.077(6) 0.075(4)
O2 0.059(3) 0.095(4) 0.073(3) 0.042(3) 0.031(3) 0.021(3)
O1A 0.066(3) 0.059(3) 0.087(4) 0.018(3) 0.042(3) 0.023(3)
C1A 0.141(12) 0.104(7) 0.149(9) 0.095(6) -0.017(8) -0.012(8)
F1A 0.218(11) 0.148(7) 0.334(14) 0.117(8) -0.036(11) 0.030(8)
F2A 0.140(6) 0.194(6) 0.341(13) 0.151(7) 0.073(7) 0.109(5)
F3A 0.505(15) 0.266(9) 0.456(12) 0.265(8) 0.373(11) 0.239(9)
C2A 0.062(4) 0.070(5) 0.080(6) 0.032(4) 0.043(4) 0.040(4)
C3A 0.075(6) 0.121(9) 0.085(7) 0.023(6) 0.042(6) 0.025(6)
C4A 0.061(5) 0.053(4) 0.081(6) 0.025(4) 0.044(4) 0.029(4)
C5A 0.078(6) 0.109(7) 0.073(6) 0.040(5) 0.020(5) 0.039(6)
F4A 0.151(7) 0.143(7) 0.171(8) -0.040(6) 0.061(6) -0.016(6)
F5A 0.096(5) 0.245(9) 0.123(5) 0.082(6) 0.042(4) 0.028(6)
F6A 0.055(4) 0.202(6) 0.230(7) 0.137(5) 0.001(4) -0.011(4)
O2A 0.052(3) 0.064(4) 0.067(4) 0.000(3) 0.031(3) 0.014(3)
Cu2 0.0888(6) 0.0647(5) 0.0623(5) 0.0230(4) 0.0378(5) 0.0346(5)
O3 0.076(3) 0.091(3) 0.060(3) 0.040(3) 0.032(3) 0.030(3)
C6 0.067(4) 0.170(8) 0.085(6) 0.044(6) 0.045(4) 0.072(5)
F7 0.246(8) 0.196(7) 0.079(5) 0.010(5) 0.025(5) 0.116(6)
F8 0.128(4) 0.349(9) 0.077(4) 0.063(5) 0.048(3) 0.143(5)
F9 0.166(5) 0.200(6) 0.077(3) 0.072(3) 0.055(4) 0.088(5)
C7 0.082(5) 0.047(4) 0.064(4) 0.017(4) 0.044(4) 0.015(4)
C8 0.082(6) 0.075(5) 0.056(5) 0.026(4) 0.017(4) 0.002(5)
C9 0.087(5) 0.071(4) 0.090(6) 0.048(4) 0.042(4) 0.047(4)
C10 0.100(9) 0.121(8) 0.110(8) 0.052(7) -0.019(7) 0.005(7)
F10 0.226(7) 0.109(4) 0.130(6) -0.006(4) -0.031(6) 0.099(4)
F11 0.382(12) 0.130(4) 0.196(8) 0.069(5) -0.038(9) 0.135(6)
F12 0.237(6) 0.161(5) 0.469(13) 0.185(6) 0.229(7) 0.146(5)
O4 0.082(3) 0.066(3) 0.087(4) 0.023(3) 0.033(3) 0.037(3)
O5 0.081(3) 0.051(3) 0.067(3) 0.020(2) 0.045(2) 0.033(2)
C11 0.113(8) 0.085(7) 0.076(6) -0.013(6) 0.041(6) 0.004(6)
F13 0.150(6) 0.220(8) 0.058(4) -0.002(4) 0.029(4) 0.070(6)
F14 0.154(6) 0.101(5) 0.083(4) -0.014(4) -0.001(4) -0.005(5)
F15 0.252(9) 0.126(4) 0.071(3) 0.055(3) 0.015(5) 0.058(5)
C12 0.080(6) 0.092(6) 0.071(6) 0.022(5) 0.033(5) 0.021(5)
C13 0.059(4) 0.064(5) 0.084(6) 0.025(4) 0.018(4) 0.028(4)
C14 0.075(5) 0.058(4) 0.061(4) 0.027(3) 0.032(4) 0.030(4)
C15 0.089(6) 0.059(4) 0.103(7) 0.033(4) 0.031(5) 0.043(4)
F16 0.188(8) 0.061(4) 0.287(12) -0.001(5) -0.063(8) 0.028(5)
F17 0.239(6) 0.112(3) 0.166(5) 0.094(3) 0.109(5) 0.115(4)
F18 0.201(5) 0.146(5) 0.315(10) 0.070(5) 0.161(6) 0.128(4)
O6 0.099(3) 0.049(3) 0.083(4) 0.010(3) 0.046(3) 0.047(2)
Cu3 0.0759(8) 0.1332(12) 0.1125(10) 0.0026(9) 0.0464(7) 0.0157(8)
O7 0.082(4) 0.495(15) 0.119(5) 0.155(7) 0.075(4) 0.126(6)
C16 0.168(17) 0.32(3) 0.100(11) 0.020(14) 0.043(11) -0.036(18)
F19 0.118(4) 0.301(9) 0.123(6) 0.064(5) 0.052(4) 0.128(5)
F20 0.158(5) 0.254(8) 0.198(6) 0.123(5) 0.134(4) 0.097(5)
F21 0.158(7) 0.449(16) 0.289(15) 0.150(12) 0.065(9) 0.182(8)
C17 0.048(5) 0.153(10) 0.129(9) 0.046(7) 0.040(6) 0.020(6)
C18 0.081(5) 0.120(7) 0.083(6) 0.033(5) 0.046(5) 0.055(5)
C19 0.070(5) 0.074(5) 0.089(6) 0.033(4) 0.034(5) 0.016(4)
C20 0.144(9) 0.081(7) 0.073(6) -0.009(5) 0.045(6) 0.032(6)
F22 0.307(8) 0.401(12) 0.113(5) 0.055(7) 0.116(6) 0.236(8)
F23 0.127(7) 0.326(13) 0.109(6) 0.055(7) -0.033(5) -0.017(8)
F24 0.173(7) 0.242(8) 0.128(5) 0.104(5) 0.054(5) -0.020(7)
O8 0.068(4) 0.198(7) 0.100(5) 0.073(5) 0.032(4) 0.027(5)
O9 0.108(5) 0.116(6) 0.176(8) 0.019(6) 0.075(5) 0.002(5)
C21 0.069(7) 0.323(15) 0.175(9) 0.171(9) 0.061(7) 0.053(9)
F25 0.145(7) 0.270(9) 0.245(10) 0.144(8) 0.042(7) 0.085(7)
F26 0.141(5) 0.54(2) 0.265(11) 0.111(12) 0.138(6) 0.173(8)
F27 0.190(7) 0.280(10) 0.498(16) 0.231(10) 0.204(9) 0.125(7)
C22 0.049(6) 0.156(13) 0.216(17) -0.003(12) 0.036(8) 0.007(8)
C23 0.192(12) 0.052(5) 0.136(9) 0.025(6) 0.076(8) 0.036(7)
C24 0.146(5) 0.037(5) 0.222(7) -0.021(5) 0.169(5) -0.004(4)
C25 0.132(9) 0.180(6) 0.499(16) 0.274(7) 0.112(10) 0.103(6)
F28 0.235(10) 0.071(4) 0.297(13) 0.041(6) 0.036(9) 0.050(5)
F29 0.412(12) 0.157(6) 0.114(6) -0.007(5) 0.052(7) 0.175(7)
F30 0.136(5) 0.118(5) 0.224(8) 0.025(5) 0.080(6) 0.042(4)
O10 0.061(3) 0.306(6) 0.188(5) 0.204(4) 0.068(3) 0.090(4)
O01A 0.084(4) 0.059(3) 0.075(3) 0.019(3) 0.031(3) 0.025(3)
N1A 0.053(3) 0.071(4) 0.081(4) 0.007(3) 0.036(3) 0.024(3)
C01A 0.062(4) 0.123(6) 0.116(6) 0.066(5) 0.050(4) 0.047(5)
C02A 0.334(10) 0.299(11) 0.424(16) 0.268(10) 0.319(10) 0.274(8)
C03A 0.143(9) 0.114(8) 0.104(7) 0.032(6) 0.067(7) 0.026(8)
C04A 0.128(6) 0.130(7) 0.164(7) 0.087(6) 0.119(5) 0.072(6)
C05A 0.074(7) 0.116(10) 0.39(3) 0.054(13) 0.071(11) 0.041(7)
C06A 0.346(11) 0.130(10) 0.323(12) 0.092(8) 0.305(9) 0.093(9)
N2A 0.083(3) 0.086(4) 0.108(4) 0.043(3) 0.087(3) 0.033(3)
O02A 0.235(7) 0.118(6) 0.215(6) 0.069(5) 0.180(5) 0.032(6)
C07A 0.103(6) 0.070(5) 0.072(5) 0.027(4) 0.031(5) 0.053(4)
C08A 0.072(5) 0.047(4) 0.066(5) 0.009(4) 0.030(4) 0.014(4)
C09A 0.096(7) 0.093(7) 0.058(5) 0.018(5) 0.032(5) 0.001(6)
N3A 0.086(5) 0.066(4) 0.078(5) 0.024(4) 0.023(4) 0.013(4)
N4A 0.059(4) 0.071(4) 0.060(4) 0.015(3) 0.028(3) 0.008(3)
C41A 0.083(5) 0.113(7) 0.066(5) 0.002(5) 0.048(4) -0.053(6)
C42A 0.143(8) 0.051(5) 0.108(7) 0.014(5) 0.077(6) 0.000(6)
C00A 0.063(4) 0.070(5) 0.062(4) 0.022(4) 0.039(4) 0.011(4)
C00B 0.100(5) 0.042(4) 0.075(5) -0.001(4) 0.064(4) 0.011(4)
C42B 0.104(7) 0.055(5) 0.100(7) 0.002(5) 0.049(6) -0.002(5)
C41B 0.123(6) 0.077(6) 0.126(6) 0.031(5) 0.104(5) 0.027(5)
N4B 0.076(4) 0.068(5) 0.116(6) 0.012(4) 0.058(4) 0.003(4)
N3B 0.064(3) 0.044(3) 0.115(5) 0.019(3) 0.068(3) 0.018(3)
C09B 0.094(5) 0.063(5) 0.127(6) 0.043(4) 0.085(5) 0.013(4)
C08B 0.051(4) 0.074(5) 0.077(5) 0.023(4) 0.037(4) 0.022(4)
C07B 0.076(5) 0.059(4) 0.078(5) 0.026(4) 0.034(4) 0.038(4)
O02B 0.191(6) 0.098(5) 0.153(5) 0.004(4) 0.134(5) 0.000(5)
N2B 0.121(6) 0.097(6) 0.103(6) 0.016(5) 0.074(5) -0.009(5)
C06B 0.098(8) 0.077(7) 0.169(11) 0.044(7) 0.047(8) -0.005(6)
C05B 0.106(8) 0.215(13) 0.109(9) 0.054(9) 0.021(7) 0.074(8)
C04B 0.091(6) 0.058(5) 0.069(5) 0.003(4) 0.040(4) 0.017(4)
C03B 0.085(8) 0.090(8) 0.259(19) -0.010(10) -0.036(11) 0.027(7)
C02B 0.48(3) 0.052(8) 0.130(12) -0.010(8) 0.072(17) -0.066(13)
C01B 0.077(5) 0.049(4) 0.061(5) 0.004(4) 0.022(4) 0.012(4)
N1B 0.092(5) 0.078(5) 0.072(4) 0.027(4) 0.032(4) 0.014(4)
O01B 0.089(4) 0.121(5) 0.080(4) 0.042(3) 0.046(3) 0.012(4)
Cu2A 0.0846(6) 0.0682(6) 0.0665(6) 0.0255(4) 0.0359(5) 0.0321(5)
O3A 0.064(3) 0.079(3) 0.072(3) 0.003(3) 0.033(3) 0.031(3)
C6A 0.147(8) 0.072(5) 0.131(8) 0.052(5) 0.069(7) 0.060(5)
F7A 0.243(6) 0.157(5) 0.441(12) 0.139(6) 0.238(7) 0.148(4)
F8A 0.380(9) 0.167(5) 0.124(6) 0.023(5) 0.029(7) 0.197(5)
F9A 0.138(6) 0.079(4) 0.269(10) 0.005(5) 0.047(7) 0.037(4)
C7A 0.060(5) 0.059(5) 0.075(6) -0.002(5) 0.002(5) 0.011(4)
C8A 0.064(5) 0.109(7) 0.092(6) 0.048(5) 0.028(5) 0.025(5)
C9A 0.048(4) 0.120(7) 0.065(5) 0.021(5) 0.016(4) 0.038(5)
C10A 0.096(8) 0.223(12) 0.063(6) 0.073(7) 0.005(6) 0.016(9)
F10A 0.166(5) 0.222(6) 0.082(4) 0.038(4) 0.023(4) 0.118(5)
F11A 0.105(4) 0.497(15) 0.099(4) 0.107(6) 0.075(3) 0.124(6)
F12A 0.156(6) 0.183(7) 0.105(5) 0.002(5) 0.058(4) 0.060(5)
O4A 0.109(4) 0.066(3) 0.065(3) 0.029(3) 0.032(3) 0.033(3)
O5A 0.087(4) 0.078(4) 0.061(3) 0.020(3) 0.026(3) 0.020(3)
C11A 0.132(8) 0.081(5) 0.092(6) 0.040(5) 0.037(6) 0.058(5)
F13A 0.163(5) 0.170(6) 0.107(5) -0.006(4) 0.068(4) 0.074(5)
F14A 0.148(6) 0.111(5) 0.142(6) 0.020(5) 0.033(5) -0.008(5)
F15A 0.327(11) 0.142(5) 0.060(4) 0.009(4) 0.025(5) 0.107(6)
C12A 0.059(4) 0.030(3) 0.064(4) 0.025(3) 0.026(3) 0.023(3)
C13A 0.093(6) 0.081(5) 0.073(5) 0.046(4) 0.034(5) 0.031(5)
C14A 0.065(4) 0.062(4) 0.084(6) 0.018(4) 0.037(4) 0.035(4)
C15A 0.072(5) 0.096(6) 0.079(6) 0.042(5) 0.024(5) 0.030(5)
F16A 0.251(8) 0.136(4) 0.159(7) 0.057(4) 0.036(6) 0.121(5)
F17A 0.186(6) 0.082(3) 0.180(7) -0.006(4) -0.021(6) 0.084(4)
F18A 0.172(5) 0.152(5) 0.309(8) 0.135(5) 0.173(5) 0.100(4)
O6A 0.060(3) 0.069(3) 0.063(3) 0.035(2) 0.026(2) 0.011(3)
Cu3A 0.0550(6) 0.283(2) 0.0675(7) 0.0432(9) 0.0300(5) 0.0566(9)
O7A 0.076(3) 0.119(4) 0.086(4) 0.048(3) 0.051(3) 0.050(3)
C16A 0.103(6) 0.144(7) 0.099(8) 0.023(6) 0.016(6) 0.091(5)
F19A 0.516(18) 0.179(6) 0.145(6) 0.105(5) 0.077(9) 0.177(8)
F20A 0.331(9) 0.498(14) 0.108(6) -0.041(8) 0.053(7) 0.287(9)
F21A 0.138(7) 0.422(16) 0.074(5) 0.051(7) 0.024(5) -0.015(9)
C17A 0.088(6) 0.071(5) 0.072(5) 0.034(4) 0.040(4) 0.027(4)
C18A 0.066(5) 0.095(6) 0.077(6) 0.036(5) 0.024(5) 0.021(5)
C19A 0.066(5) 0.258(14) 0.124(8) 0.078(8) 0.068(5) 0.076(7)
C20A 0.089(6) 0.47(2) 0.095(8) 0.100(11) 0.058(6) 0.133(10)
F22A 0.143(5) 0.478(14) 0.146(5) 0.142(7) 0.108(4) 0.164(6)
F23A 0.103(4) 0.283(9) 0.173(7) 0.049(6) 0.079(4) 0.109(5)
F24A 0.130(5) 0.177(7) 0.294(9) 0.082(6) 0.132(5) 0.005(5)
O8A 0.070(4) 0.416(15) 0.104(5) 0.083(7) 0.059(4) 0.096(6)
O9A 0.051(3) 0.152(6) 0.140(6) -0.030(5) 0.036(4) 0.030(4)
C21A 0.067(6) 0.145(9) 0.278(18) 0.089(11) 0.029(9) 0.058(6)
F25A 0.105(5) 0.280(8) 0.338(11) 0.194(8) 0.062(6) 0.085(6)
F26A 0.162(5) 0.511(14) 0.206(10) -0.022(9) 0.061(6) 0.224(7)
F27A 0.163(6) 0.228(8) 0.490(15) 0.198(9) 0.186(8) 0.099(6)
C22A 0.048(6) 0.230(15) 0.053(6) 0.000(8) 0.004(5) 0.008(8)
C23A 0.098(9) 0.119(8) 0.157(10) 0.077(7) 0.012(8) 0.021(7)
C24A 0.078(6) 0.106(7) 0.075(6) 0.024(5) 0.018(5) 0.037(5)
C25A 0.192(14) 0.231(9) 0.119(6) 0.147(6) -0.083(8) -0.095(10)
F28A 0.193(8) 0.180(6) 0.112(5) 0.061(5) 0.029(5) 0.067(6)
F29A 0.669(11) 0.434(11) 0.368(10) 0.256(8) 0.407(9) 0.442(9)
F30A 0.160(8) 0.355(13) 0.105(5) 0.100(7) 0.004(6) 0.013(9)
O10A 0.089(4) 0.147(6) 0.072(4) 0.014(4) 0.029(4) 0.046(4)
O01C 0.070(3) 0.059(3) 0.073(3) 0.002(3) 0.035(3) 0.013(3)
N1C 0.042(3) 0.061(3) 0.072(4) 0.024(3) 0.029(3) 0.013(3)
C01C 0.068(5) 0.083(6) 0.092(7) 0.008(5) 0.037(5) -0.008(5)
C02C 0.114(7) 0.104(8) 0.080(6) -0.027(5) 0.068(5) -0.013(6)
C03C 0.088(5) 0.083(5) 0.235(12) 0.078(6) 0.082(7) 0.060(4)
C04C 0.105(9) 0.083(7) 0.144(10) 0.037(7) 0.031(8) -0.014(7)
C05C 0.086(7) 0.078(6) 0.094(7) 0.014(6) 0.024(6) 0.002(5)
C06C 0.091(8) 0.111(8) 0.131(10) 0.042(7) -0.011(8) 0.006(7)
N2C 0.076(4) 0.055(4) 0.091(5) 0.028(3) 0.035(4) 0.019(3)
O02C 0.136(5) 0.091(5) 0.126(5) 0.033(4) 0.080(4) -0.003(4)
C07C 0.056(5) 0.074(5) 0.070(5) 0.030(4) 0.024(4) 0.003(4)
C08C 0.072(4) 0.062(4) 0.095(5) 0.038(4) 0.057(4) 0.030(4)
C09C 0.066(5) 0.066(5) 0.096(6) 0.018(5) 0.039(5) 0.009(4)
N3C 0.108(6) 0.079(5) 0.095(5) 0.031(4) 0.057(4) 0.007(4)
N4C 0.053(3) 0.070(4) 0.075(3) 0.035(3) 0.050(3) 0.020(3)
C41C 0.072(5) 0.053(5) 0.110(7) 0.010(5) 0.034(5) 0.010(4)
C42C 0.067(4) 0.072(5) 0.088(5) 0.006(4) 0.059(4) 0.020(4)
C00C 0.056(4) 0.083(5) 0.093(6) 0.037(5) 0.036(4) 0.022(4)
C00D 0.053(4) 0.069(5) 0.063(5) 0.025(4) 0.017(4) 0.014(4)
C42D 0.091(5) 0.092(7) 0.089(6) -0.008(5) 0.069(4) 0.006(5)
C41D 0.117(7) 0.101(7) 0.102(7) -0.009(6) 0.061(6) 0.037(6)
N4D 0.070(4) 0.070(4) 0.066(4) 0.017(3) 0.033(3) 0.005(4)
N3D 0.074(4) 0.060(4) 0.087(4) 0.012(3) 0.063(3) 0.006(3)
C09D 0.075(4) 0.057(4) 0.097(5) 0.033(4) 0.059(4) 0.033(4)
C08D 0.037(4) 0.103(6) 0.089(6) 0.043(5) 0.031(4) 0.018(4)
C07D 0.049(4) 0.076(5) 0.077(5) 0.025(4) 0.050(3) 0.002(4)
O02D 0.167(5) 0.077(4) 0.208(6) 0.059(4) 0.143(4) 0.061(4)
N2D 0.145(7) 0.093(5) 0.151(7) 0.059(5) 0.079(6) 0.068(5)
C06D 0.358(12) 0.108(9) 0.357(13) 0.076(8) 0.318(9) 0.092(9)
C05D 0.117(10) 0.42(4) 0.57(4) 0.17(3) 0.197(16) 0.083(17)
C04D 0.162(8) 0.086(7) 0.187(10) 0.035(6) 0.135(7) 0.046(6)
C03D 0.080(7) 0.44(2) 0.190(12) -0.199(13) 0.038(8) 0.045(12)
C02D 0.338(10) 0.284(9) 0.311(11) 0.240(8) 0.266(9) 0.270(8)
C01D 0.093(5) 0.081(6) 0.116(7) 0.007(5) 0.067(5) 0.042(5)
N1D 0.069(4) 0.106(5) 0.080(4) 0.048(4) 0.037(3) 0.044(4)
O01D 0.076(3) 0.098(4) 0.105(4) 0.052(3) 0.064(3) 0.029(3)

loop_
_atom_type_symbol
_atom_type_description
_atom_type_scat_dispersion_real
_atom_type_scat_dispersion_imag
_atom_type_scat_source
C C 0.0033 0.0016 'International Tables Vol C Tables 4.2.6.8 and 6.1.1.4'
H H 0.0000 0.0000 'International Tables Vol C Tables 4.2.6.8 and 6.1.1.4'
N N 0.0061 0.0033 'International Tables Vol C Tables 4.2.6.8 and 6.1.1.4'
O O 0.0106 0.0060 'International Tables Vol C Tables 4.2.6.8 and 6.1.1.4'
F F 0.0171 0.0103 'International Tables Vol C Tables 4.2.6.8 and 6.1.1.4'
Cu Cu 0.3201 1.2651 'International Tables Vol C Tables 4.2.6.8 and 6.1.1.4'

loop_
_geom_angle_atom_site_label_1
_geom_angle_atom_site_label_2
_geom_angle_atom_site_label_3
_geom_angle
O2 Cu1 O1A 87.3(3)
O2 Cu1 O1 91.0(3)
O1A Cu1 O1 178.2(3)
O2 Cu1 O2A 178.0(4)
O1A Cu1 O2A 90.9(3)
O1 Cu1 O2A 90.9(3)
O2 Cu1 N3C 95.5(2)
O1A Cu1 N3C 89.3(2)
O1 Cu1 N3C 91.2(2)
O2A Cu1 N3C 83.7(2)
O2 Cu1 N3B 84.2(2)
O1A Cu1 N3B 88.1(2)
O1 Cu1 N3B 91.4(2)
O2A Cu1 N3B 96.5(2)
N3C Cu1 N3B 177.4(2)
C2 O1 Cu1 124.3(7)
F1 C1 F2 100.5(19)
F1 C1 F3 107.6(14)
F2 C1 F3 108.1(12)
F1 C1 C2 113.2(11)
F2 C1 C2 115.6(12)
F3 C1 C2 111.2(16)
C3 C2 O1 129.6(14)
C3 C2 C1 120.7(13)
O1 C2 C1 109.3(10)
C3 C2 Cu1 95.5(9)
O1 C2 Cu1 34.2(6)
C1 C2 Cu1 142.5(8)
C2 C3 C4 123.0(12)
O2 C4 C3 126.6(9)
O2 C4 C5 107.4(12)
C3 C4 C5 125.8(12)
O2 C4 Cu1 35.0(4)
C3 C4 Cu1 92.2(6)
C5 C4 Cu1 140.5(11)
F4 C5 F5 115.5(15)
F4 C5 F6 99.9(12)
F5 C5 F6 104.7(11)
F4 C5 C4 117.7(11)
F5 C5 C4 111.5(12)
F6 C5 C4 105.3(12)
C4 O2 Cu1 122.2(7)
C2A O1A Cu1 123.7(6)
F2A C1A F1A 120.6(18)
F2A C1A F3A 108.3(17)
F1A C1A F3A 85.9(15)
F2A C1A C2A 122.4(13)
F1A C1A C2A 109.6(14)
F3A C1A C2A 101.4(16)
C1A F1A F3A 50.2(12)
C1A F3A F1A 44.0(9)
O1A C2A C3A 122.7(11)
O1A C2A C1A 121.0(10)
C3A C2A C1A 115.5(11)
O1A C2A Cu1 35.0(5)
C3A C2A Cu1 88.2(8)
C1A C2A Cu1 156.0(8)
C4A C3A C2A 123.5(12)
C4A C3A Cu1 60.6(7)
C2A C3A Cu1 63.6(7)
O2A C4A C3A 132.2(10)
O2A C4A C5A 116.8(10)
C3A C4A C5A 111.0(11)
O2A C4A Cu1 36.5(5)
C3A C4A Cu1 96.4(7)
C5A C4A Cu1 151.4(8)
F6A C5A F4A 101.5(11)
F6A C5A F5A 108.2(13)
F4A C5A F5A 102.0(12)
F6A C5A C4A 120.1(12)
F4A C5A C4A 111.6(12)
F5A C5A C4A 111.5(10)
C4A O2A Cu1 123.3(7)
O6 Cu2 O3 90.2(3)
O6 Cu2 O4 174.3(3)
O3 Cu2 O4 91.9(3)
O6 Cu2 O5 90.9(3)
O3 Cu2 O5 171.7(3)
O4 Cu2 O5 87.8(3)
O6 Cu2 O01D 91.51(19)
O3 Cu2 O01D 84.3(2)
O4 Cu2 O01D 83.48(19)
O5 Cu2 O01D 103.89(19)
O6 Cu2 O01C 85.8(2)
O3 Cu2 O01C 90.0(2)
O4 Cu2 O01C 99.4(2)
O5 Cu2 O01C 81.85(18)
O01D Cu2 O01C 173.7(2)
C7 O3 Cu2 124.0(7)
F8 C6 F9 113.8(12)
F8 C6 F7 95.5(12)
F9 C6 F7 103.1(9)
F8 C6 C7 115.4(10)
F9 C6 C7 115.6(11)
F7 C6 C7 110.6(11)
O3 C7 C8 130.1(9)
O3 C7 C6 113.2(10)
C8 C7 C6 116.6(11)
O3 C7 Cu2 34.9(4)
C8 C7 Cu2 95.3(6)
C6 C7 Cu2 147.9(9)
C7 C8 C9 120.2(10)
C7 C8 Cu2 60.1(6)
C9 C8 Cu2 60.2(6)
O4 C9 C8 130.7(11)
O4 C9 C10 106.5(10)
C8 C9 C10 122.5(11)
O4 C9 Cu2 35.9(4)
C8 C9 Cu2 95.3(7)
C10 C9 Cu2 142.3(8)
F12 C10 F10 108.1(15)
F12 C10 F11 101.6(16)
F10 C10 F11 106.9(13)
F12 C10 C9 114.6(12)
F10 C10 C9 114.5(13)
F11 C10 C9 110.1(13)
C9 O4 Cu2 122.3(7)
C12 O5 Cu2 125.4(6)
F13 C11 F14 104.8(11)
F13 C11 F15 107.2(13)
F14 C11 F15 108.0(11)
F13 C11 C12 111.1(11)
F14 C11 C12 112.1(11)
F15 C11 C12 113.2(11)
O5 C12 C13 125.9(10)
O5 C12 C11 113.8(11)
C13 C12 C11 120.0(12)
O5 C12 Cu2 34.2(4)
C13 C12 Cu2 91.7(7)
C11 C12 Cu2 147.6(9)
C12 C13 C14 128.8(11)
C12 C13 Cu2 63.4(7)
C14 C13 Cu2 65.7(6)
O6 C14 C13 122.0(9)
O6 C14 C15 116.1(8)
C13 C14 C15 121.9(10)
O6 C14 Cu2 32.8(4)
C13 C14 Cu2 89.2(7)
C15 C14 Cu2 148.9(7)
F17 C15 F18 110.7(12)
F17 C15 F16 105.5(11)
F18 C15 F16 106.1(12)
F17 C15 C14 114.1(11)
F18 C15 C14 109.3(10)
F16 C15 C14 110.9(10)
C14 O6 Cu2 126.5(6)
O7 Cu3 O9 168.6(6)
O7 Cu3 O10 81.3(5)
O9 Cu3 O10 87.4(4)
O7 Cu3 N3D 99.9(5)
O9 Cu3 N3D 91.5(3)
O10 Cu3 N3D 170.8(4)
O7 Cu3 O8 87.5(4)
O9 Cu3 O8 92.9(4)
O10 Cu3 O8 95.8(4)
N3D Cu3 O8 93.4(3)
O7 Cu3 C24 98.1(5)
O9 Cu3 C24 70.4(4)
O10 Cu3 C24 17.8(3)
N3D Cu3 C24 161.6(2)
O8 Cu3 C24 91.0(4)
C17 O7 Cu3 122.7(10)
F19 C16 F21 107.1(19)
F19 C16 F20 124(3)
F21 C16 F20 93(2)
F19 C16 C17 113.6(19)
F21 C16 C17 103(2)
F20 C16 C17 111.2(19)
O7 C17 C18 138.3(13)
O7 C17 C16 109.8(14)
C18 C17 C16 109.3(14)
O7 C17 Cu3 35.9(6)
C18 C17 Cu3 104.0(9)
C16 C17 Cu3 145.7(11)
C17 C18 C19 119.0(12)
O8 C19 C20 115.8(12)
O8 C19 C18 124.5(12)
C20 C19 C18 119.8(11)
O8 C19 Cu3 35.4(6)
C20 C19 Cu3 150.9(10)
C18 C19 Cu3 89.1(7)
F24 C20 F22 93.3(14)
F24 C20 F23 113.4(14)
F22 C20 F23 105.3(12)
F24 C20 C19 116.0(10)
F22 C20 C19 112.8(14)
F23 C20 C19 113.8(13)
C19 O8 Cu3 125.7(9)
C22 O9 Cu3 126.0(13)
F25 C21 F26 123(2)
F25 C21 F27 99.2(14)
F26 C21 F27 101.5(18)
F25 C21 C22 117.6(18)
F26 C21 C22 115.3(15)
F27 C21 C22 88.9(16)
O9 C22 C23 110.8(13)
O9 C22 C21 102.5(14)
C23 C22 C21 131.9(13)
O9 C22 Cu3 35.1(8)
C23 C22 Cu3 87.4(7)
C21 C22 Cu3 135.8(9)
C24 C23 C22 126.9(10)
C24 C23 Cu3 63.0(6)
C22 C23 Cu3 63.9(6)
O10 C24 C25 121.5(12)
O10 C24 C23 109.0(11)
C25 C24 C23 119.0(11)
O10 C24 Cu3 24.2(6)
C25 C24 Cu3 145.7(12)
C23 C24 Cu3 89.0(7)
F28 C25 C24 121(2)
F28 C25 F30 96.5(11)
C24 C25 F30 120.9(15)
F28 C25 F29 97.3(17)
C24 C25 F29 118.4(15)
F30 C25 F29 97.1(13)
F28 C25 O10 113.9(11)
C24 C25 O10 31.0(6)
F30 C25 O10 146.9(12)
F29 C25 O10 92.0(9)
C24 O10 C25 27.5(8)
C24 O10 Cu3 138.0(9)
C25 O10 Cu3 165.5(7)
N1A O01A Cu2A 133.1(5)
O01A N1A C07A 129.0(8)
O01A N1A C01A 120.6(8)
C07A N1A C01A 110.3(9)
C02A C01A N1A 113.9(12)
C02A C01A C04A 123.5(11)
N1A C01A C04A 100.2(9)
C02A C01A C03A 111.2(12)
N1A C01A C03A 101.4(8)
C04A C01A C03A 104.0(10)
C06A C04A N2A 116.6(13)
C06A C04A C01A 120.9(11)
N2A C04A C01A 103.5(9)
C06A C04A C05A 113.7(13)
N2A C04A C05A 98.2(9)
C01A C04A C05A 100.5(11)
O02A N2A C07A 126.9(9)
O02A N2A C04A 120.9(9)
C07A N2A C04A 112.1(9)
N2A C07A N1A 113.4(9)
N2A C07A C08A 126.6(9)
N1A C07A C08A 119.4(10)
C00A C08A C09A 101.8(9)
C00A C08A C07A 134.5(9)
C09A C08A C07A 123.6(10)
C08A C09A N3A 112.8(10)
C09A N3A N4A 101.4(8)
C09A N3A Cu3A 123.4(7)
N4A N3A Cu3A 135.1(7)
C00A N4A N3A 109.2(8)
C00A N4A C41A 129.8(9)
N3A N4A C41A 120.8(8)
C42A C41A N4A 116.0(9)
C41A C42A C42B 112.5(11)
N4A C00A C08A 113.9(9)
N4B C00B C08B 112.0(9)
C42A C42B C41B 107.9(9)
N4B C41B C42B 106.5(8)
C00B N4B N3B 112.0(8)
C00B N4B C41B 132.2(9)
N3B N4B C41B 115.7(7)
C09B N3B N4B 102.0(8)
C09B N3B Cu1 124.2(7)
N4B N3B Cu1 133.0(5)
N3B C09B C08B 113.9(9)
N3B C09B Cu1 37.2(5)
C08B C09B Cu1 148.7(6)
C07B C08B C00B 131.8(9)
C07B C08B C09B 128.6(9)
C00B C08B C09B 99.6(7)
N2B C07B C08B 128.7(10)
N2B C07B N1B 109.1(8)
C08B C07B N1B 122.2(8)
O02B N2B C07B 124.2(9)
O02B N2B C04B 120.0(8)
C07B N2B C04B 113.1(9)
C06B C04B C01B 120.1(10)
C06B C04B C05B 105.7(10)
C01B C04B C05B 111.4(10)
C06B C04B N2B 109.8(9)
C01B C04B N2B 97.2(7)
C05B C04B N2B 112.7(10)
C02B C01B N1B 112.8(10)
C02B C01B C04B 119.7(13)
N1B C01B C04B 102.5(8)
C02B C01B C03B 115.6(16)
N1B C01B C03B 100.1(7)
C04B C01B C03B 103.6(10)
O01B N1B C07B 124.7(8)
O01B N1B C01B 125.3(8)
C07B N1B C01B 109.9(7)
N1B O01B Cu2A 138.8(7)
O4A Cu2A O3A 93.6(3)
O4A Cu2A O5A 87.0(3)
O3A Cu2A O5A 175.1(3)
O4A Cu2A O6A 174.4(3)
O3A Cu2A O6A 87.6(3)
O5A Cu2A O6A 92.3(3)
O4A Cu2A O01A 84.1(2)
O3A Cu2A O01A 84.70(17)
O5A Cu2A O01A 100.2(2)
O6A Cu2A O01A 90.54(17)
O4A Cu2A O01B 102.2(2)
O3A Cu2A O01B 88.28(18)
O5A Cu2A O01B 86.8(2)
O6A Cu2A O01B 83.32(19)
O01A Cu2A O01B 170.9(2)
C9A O3A Cu2A 123.6(6)
F8A C6A F9A 104.3(11)
F8A C6A F7A 105.1(13)
F9A C6A F7A 98.6(11)
F8A C6A C7A 120.6(11)
F9A C6A C7A 115.9(11)
F7A C6A C7A 109.7(11)
O4A C7A C6A 121.7(10)
O4A C7A C8A 120.9(10)
C6A C7A C8A 117.3(11)
O4A C7A Cu2A 30.6(4)
C6A C7A Cu2A 152.2(9)
C8A C7A Cu2A 90.5(7)
C9A C8A C7A 124.0(11)
C9A C8A Cu2A 61.7(7)
C7A C8A Cu2A 62.3(6)
O3A C9A C8A 127.4(10)
O3A C9A C10A 110.5(10)
C8A C9A C10A 122.1(11)
O3A C9A Cu2A 34.1(4)
C8A C9A Cu2A 93.4(7)
C10A C9A Cu2A 144.5(9)
F11A C10A F10A 111.5(13)
F11A C10A F12A 118.0(16)
F10A C10A F12A 99.1(9)
F11A C10A C9A 110.5(9)
F10A C10A C9A 107.4(13)
F12A C10A C9A 109.3(10)
C7A O4A Cu2A 130.0(7)
C12A O5A Cu2A 125.0(6)
F14A C11A F15A 107.8(11)
F14A C11A F13A 103.8(10)
F15A C11A F13A 106.4(12)
F14A C11A C12A 111.3(10)
F15A C11A C12A 115.1(9)
F13A C11A C12A 111.7(9)
O5A C12A C13A 127.4(8)
O5A C12A C11A 114.9(8)
C13A C12A C11A 117.4(8)
O5A C12A Cu2A 33.3(4)
C13A C12A Cu2A 95.3(5)
C11A C12A Cu2A 147.3(6)
C12A C13A C14A 117.4(9)
O6A C14A C13A 132.4(9)
O6A C14A C15A 112.1(8)
C13A C14A C15A 115.5(9)
O6A C14A Cu2A 35.3(4)
C13A C14A Cu2A 97.2(6)
C15A C14A Cu2A 147.3(7)
F17A C15A F18A 103.5(10)
F17A C15A F16A 108.6(9)
F18A C15A F16A 92.5(10)
F17A C15A C14A 117.1(9)
F18A C15A C14A 114.6(8)
F16A C15A C14A 117.2(9)
C14A O6A Cu2A 123.7(6)
O9A Cu3A O10A 90.5(4)
O9A Cu3A O8A 171.7(6)
O10A Cu3A O8A 84.7(4)
O9A Cu3A O7A 94.1(4)
O10A Cu3A O7A 172.1(4)
O8A Cu3A O7A 91.5(3)
O9A Cu3A N3A 82.8(3)
O10A Cu3A N3A 99.1(3)
O8A Cu3A N3A 91.3(5)
O7A Cu3A N3A 87.9(2)
O9A Cu3A C22A 16.1(4)
O10A Cu3A C22A 76.1(4)
O8A Cu3A C22A 160.8(4)
O7A Cu3A C22A 107.5(3)
N3A Cu3A C22A 92.2(5)
C17A O7A Cu3A 119.3(6)
F20A C16A F21A 109.5(13)
F20A C16A F19A 117.4(17)
F21A C16A F19A 98.4(14)
F20A C16A C17A 111.1(13)
F21A C16A C17A 114.3(12)
F19A C16A C17A 105.8(10)
O7A C17A C18A 132.9(10)
O7A C17A C16A 109.3(9)
C18A C17A C16A 117.7(10)
O7A C17A Cu3A 37.9(4)
C18A C17A Cu3A 95.0(7)
C16A C17A Cu3A 147.1(7)
C17A C18A C19A 127.1(11)
C17A C18A Cu3A 62.0(6)
C19A C18A Cu3A 65.2(6)
O8A C19A C18A 119.9(11)
O8A C19A C20A 116.7(13)
C18A C19A C20A 123.3(12)
O8A C19A Cu3A 32.1(6)
C18A C19A Cu3A 88.6(7)
C20A C19A Cu3A 147.9(10)
F22A C20A F23A 124.4(17)
F22A C20A C19A 116.1(15)
F23A C20A C19A 117.7(17)
F22A C20A F24A 94.6(17)
F23A C20A F24A 92.0(10)
C19A C20A F24A 96.8(13)
C19A O8A Cu3A 127.6(9)
C22A O9A Cu3A 132.5(11)
F26A C21A F27A 119(2)
F26A C21A F25A 98.6(15)
F27A C21A F25A 102.8(12)
F26A C21A C22A 111.2(11)
F27A C21A C22A 116.6(15)
F25A C21A C22A 104.8(16)
O9A C22A C21A 121.2(14)
O9A C22A C23A 113.3(14)
C21A C22A C23A 113.6(13)
O9A C22A Cu3A 31.3(8)
C21A C22A Cu3A 151.7(9)
C23A C22A Cu3A 91.7(8)
C24A C23A C22A 118.5(12)
C24A C23A Cu3A 61.6(7)
C22A C23A Cu3A 58.4(6)
O10A C24A C23A 126.2(12)
O10A C24A C25A 98.6(10)
C23A C24A C25A 132.3(11)
O10A C24A Cu3A 35.9(5)
C23A C24A Cu3A 92.3(8)
C25A C24A Cu3A 134.4(9)
F29A C25A F28A 149.7(18)
F29A C25A F30A 95.9(13)
F28A C25A F30A 87.9(12)
F29A C25A C24A 123.8(15)
F28A C25A C24A 86.4(10)
F30A C25A C24A 84.9(11)
C24A O10A Cu3A 121.6(8)
N1C O01C Cu2 139.1(5)
C07C N1C O01C 126.1(7)
C07C N1C C01C 111.2(8)
O01C N1C C01C 122.5(7)
C03C C01C N1C 108.1(8)
C03C C01C C04C 114.2(11)
N1C C01C C04C 100.2(9)
C03C C01C C02C 106.5(11)
N1C C01C C02C 109.6(9)
C04C C01C C02C 117.8(9)
N2C C04C C01C 101.2(8)
N2C C04C C05C 114.1(11)
C01C C04C C05C 116.8(13)
N2C C04C C06C 103.6(11)
C01C C04C C06C 111.2(12)
C05C C04C C06C 109.1(10)
O02C N2C C07C 127.1(8)
O02C N2C C04C 121.1(8)
C07C N2C C04C 111.6(9)
N1C C07C N2C 108.8(8)
N1C C07C C08C 128.2(8)
N2C C07C C08C 122.9(9)
C00C C08C C09C 106.1(8)
C00C C08C C07C 123.1(9)
C09C C08C C07C 130.8(9)
N3C C09C C08C 112.3(9)
N3C C09C Cu1 38.2(5)
C08C C09C Cu1 147.7(6)
N4C N3C C09C 103.0(8)
N4C N3C Cu1 132.0(5)
C09C N3C Cu1 120.5(7)
N3C N4C C00C 114.3(7)
N3C N4C C41C 119.1(8)
C00C N4C C41C 126.6(8)
N4C C41C C42C 112.9(8)
C42D C42C C41C 113.7(9)
C08C C00C N4C 104.1(9)
N4D C00D C08D 99.0(8)
C42C C42D C41D 114.6(10)
N4D C41D C42D 110.4(9)
N3D N4D C00D 114.9(8)
N3D N4D C41D 121.3(8)
C00D N4D C41D 122.9(9)
N3D N4D Cu3 30.4(4)
C00D N4D Cu3 145.1(6)
C41D N4D Cu3 91.0(6)
C09D N3D N4D 108.8(8)
C09D N3D Cu3 120.7(6)
N4D N3D Cu3 130.5(6)
N3D C09D C08D 108.5(9)
N3D C09D Cu3 37.2(4)
C08D C09D Cu3 145.6(7)
C09D C08D C07D 132.2(9)
C09D C08D C00D 108.6(9)
C07D C08D C00D 118.7(9)
N1D C07D C08D 133.0(9)
N1D C07D N2D 104.5(8)
C08D C07D N2D 122.4(9)
O02D N2D C07D 123.2(10)
O02D N2D C04D 123.3(11)
C07D N2D C04D 112.2(10)
N2D C04D C01D 103.0(10)
N2D C04D C06D 113.3(13)
C01D C04D C06D 127.0(10)
N2D C04D C05D 112.5(14)
C01D C04D C05D 117.9(17)
C06D C04D C05D 82.7(16)
C03D C01D C04D 116.6(15)
C03D C01D N1D 109.1(10)
C04D C01D N1D 102.1(8)
C03D C01D C02D 108.8(14)
C04D C01D C02D 115.4(10)
N1D C01D C02D 103.8(10)
C07D N1D O01D 123.8(8)
C07D N1D C01D 115.2(8)
O01D N1D C01D 120.7(8)
N1D O01D Cu2 132.2(5)

loop_
_geom_bond_atom_site_label_1
_geom_bond_atom_site_label_2
_geom_bond_distance
Cu1 O2 1.961(7)
Cu1 O1A 1.980(8)
Cu1 O1 1.977(9)
Cu1 O2A 1.997(6)
Cu1 N3C 2.337(8)
Cu1 N3B 2.366(8)
O1 C2 1.292(15)
C1 F1 1.201(18)
C1 F2 1.198(19)
C1 F3 1.309(18)
C1 C2 1.52(2)
C2 C3 1.257(14)
C3 C4 1.428(18)
C4 O2 1.327(15)
C4 C5 1.518(16)
C5 F4 1.158(16)
C5 F5 1.240(15)
C5 F6 1.451(18)
O1A C2A 1.251(13)
C1A F2A 1.13(2)
C1A F1A 1.226(16)
C1A F3A 1.36(2)
C1A C2A 1.57(2)
F1A F3A 1.76(2)
C2A C3A 1.515(15)
C3A C4A 1.262(17)
C4A O2A 1.158(13)
C4A C5A 1.510(14)
C5A F6A 1.209(16)
C5A F4A 1.294(16)
C5A F5A 1.351(17)
Cu2 O6 1.957(7)
Cu2 O3 1.949(7)
Cu2 O4 1.963(7)
Cu2 O5 1.964(6)
Cu2 O01D 2.477(6)
Cu2 O01C 2.513(6)
O3 C7 1.227(12)
C6 F8 1.259(14)
C6 F9 1.365(16)
C6 F7 1.401(16)
C6 C7 1.457(15)
C7 C8 1.358(15)
C8 C9 1.354(15)
C9 O4 1.240(12)
C9 C10 1.59(2)
C10 F12 1.24(2)
C10 F10 1.248(14)
C10 F11 1.314(18)
O5 C12 1.217(13)
C11 F13 1.253(17)
C11 F14 1.318(14)
C11 F15 1.336(17)
C11 C12 1.498(15)
C12 C13 1.344(15)
C13 C14 1.349(13)
C14 O6 1.275(12)
C14 C15 1.511(15)
C15 F17 1.185(15)
C15 F18 1.238(16)
C15 F16 1.291(12)
Cu3 O7 1.962(10)
Cu3 O9 1.997(10)
Cu3 O10 1.708(10)
Cu3 N3D 2.068(7)
Cu3 O8 2.152(9)
Cu3 C24 2.786(11)
O7 C17 1.223(16)
C16 F19 1.26(3)
C16 F21 1.26(3)
C16 F20 1.33(2)
C16 C17 1.69(3)
C17 C18 1.240(19)
C18 C19 1.490(17)
C19 O8 1.201(14)
C19 C20 1.428(18)
C20 F24 1.244(17)
C20 F22 1.321(19)
C20 F23 1.299(16)
O9 C22 1.127(15)
C21 F25 1.15(2)
C21 F26 1.18(2)
C21 F27 1.43(2)
C21 C22 1.69(2)
C22 C23 1.505(14)
C23 C24 1.467(13)
C24 O10 1.272(12)
C24 C25 1.140(19)
C25 F28 1.116(18)
C25 F30 1.529(16)
C25 F29 1.74(3)
C25 O10 2.105(15)
O01A N1A 1.291(10)
O01A Cu2A 2.418(7)
N1A C07A 1.333(12)
N1A C01A 1.489(14)
C01A C02A 1.37(2)
C01A C04A 1.572(16)
C01A C03A 1.656(15)
C04A C06A 1.325(18)
C04A N2A 1.440(15)
C04A C05A 1.71(2)
N2A O02A 1.225(11)
N2A C07A 1.273(13)
C07A C08A 1.504(14)
C08A C00A 1.293(13)
C08A C09A 1.357(14)
C09A N3A 1.356(14)
N3A N4A 1.360(11)
N3A Cu3A 2.338(8)
N4A C00A 1.274(11)
N4A C41A 1.480(13)
C41A C42A 1.417(17)
C42A C42B 1.578(12)
C00B N4B 1.188(11)
C00B C08B 1.379(12)
C42B C41B 1.605(16)
C41B N4B 1.537(11)
N4B N3B 1.425(12)
N3B C09B 1.250(10)
C09B C08B 1.419(14)
C08B C07B 1.376(11)
C07B N2B 1.299(12)
C07B N1B 1.380(13)
O02B N2B 1.266(13)
N2B C04B 1.564(12)
C06B C04B 1.434(15)
C05B C04B 1.547(17)
C04B C01B 1.550(14)
C03B C01B 1.674(18)
C02B C01B 1.28(2)
C01B N1B 1.520(11)
N1B O01B 1.266(10)
O01B Cu2A 2.501(7)
Cu2A O4A 1.886(7)
Cu2A O3A 1.907(6)
Cu2A O5A 1.909(6)
Cu2A O6A 1.943(6)
O3A C9A 1.287(13)
C6A F8A 1.223(15)
C6A F9A 1.272(12)
C6A F7A 1.305(17)
C6A C7A 1.397(16)
C7A O4A 1.233(12)
C7A C8A 1.466(15)
C8A C9A 1.351(16)
C9A C10A 1.623(16)
C10A F11A 1.192(16)
C10A F10A 1.303(17)
C10A F12A 1.315(15)
O5A C12A 1.290(10)
C11A F14A 1.287(13)
C11A F15A 1.274(14)
C11A F13A 1.364(15)
C11A C12A 1.508(13)
C12A C13A 1.391(12)
C13A C14A 1.411(13)
C14A O6A 1.203(11)
C14A C15A 1.505(14)
C15A F17A 1.259(10)
C15A F18A 1.321(13)
C15A F16A 1.377(13)
Cu3A O9A 1.912(7)
Cu3A O10A 1.929(7)
Cu3A O8A 1.948(8)
Cu3A O7A 1.997(7)
Cu3A C22A 2.709(12)
O7A C17A 1.259(12)
C16A F20A 1.116(17)
C16A F21A 1.183(14)
C16A F19A 1.258(16)
C16A C17A 1.591(16)
C17A C18A 1.254(15)
C18A C19A 1.409(17)
C19A O8A 1.272(15)
C19A C20A 1.468(19)
C20A F22A 1.136(18)
C20A F23A 1.16(2)
C20A F24A 1.77(2)
O9A C22A 1.022(11)
C21A F26A 1.22(2)
C21A F27A 1.281(17)
C21A F25A 1.34(2)
C21A C22A 1.55(2)
C22A C23A 1.59(2)
C23A C24A 1.40(2)
C24A O10A 1.257(13)
C24A C25A 1.80(2)
C25A F29A 1.12(2)
C25A F28A 1.457(16)
C25A F30A 1.59(2)
O01C N1C 1.288(9)
N1C C07C 1.291(12)
N1C C01C 1.506(12)
C01C C03C 1.448(17)
C01C C04C 1.513(19)
C01C C02C 1.550(15)
C04C N2C 1.450(15)
C04C C05C 1.534(17)
C04C C06C 1.62(2)
N2C O02C 1.311(12)
N2C C07C 1.356(11)
C07C C08C 1.467(12)
C08C C00C 1.383(13)
C08C C09C 1.365(14)
C09C N3C 1.369(11)
N3C N4C 1.313(11)
N4C C00C 1.390(12)
N4C C41C 1.438(11)
C41C C42C 1.492(13)
C42C C42D 1.441(13)
C00D N4D 1.365(12)
C00D C08D 1.479(14)
C42D C41D 1.572(15)
C41D N4D 1.459(14)
N4D N3D 1.337(11)
N3D C09D 1.289(11)
C09D C08D 1.390(13)
C08D C07D 1.416(14)
C07D N1D 1.297(12)
C07D N2D 1.448(14)
O02D N2D 1.281(12)
N2D C04D 1.451(16)
C06D C04D 1.50(2)
C05D C04D 1.55(2)
C04D C01D 1.494(17)
C03D C01D 1.405(16)
C02D C01D 1.599(19)
C01D N1D 1.511(13)
N1D O01D 1.304(10)
